data_1504226
loop_
_publ_author_name
'Webster, Robert'
'Lautens, Mark'

_publ_section_title
;
 Conformational effects in diastereoselective aryne Diels-Alder reactions:
 synthesis of benzo-fused [2.2.1] heterobicycles.
;
_journal_issue 20
_journal_name_full 'Organic letters'
_journal_page_first 4688
_journal_page_last 4691
_journal_paper_doi 10.1021/ol9019869
_journal_volume 11
_journal_year 2009
_chemical_absolute_configuration ad
_chemical_formula_moiety 'C16 H21 N O4 S'
_chemical_formula_sum 'C16 H21 N O4 S'
_chemical_formula_weight 323.40
_chemical_name_systematic
; 
 ? 
;
_space_group_IT_number 18
_symmetry_cell_setting orthorhombic
_symmetry_space_group_name_Hall 'P 2 2ab'
_symmetry_space_group_name_H-M 'P 21 21 2'
_atom_sites_solution_hydrogens geom
_atom_sites_solution_primary direct
_atom_sites_solution_secondary difmap
_audit_creation_method SHELXL-97
_cell_angle_alpha 90.00
_cell_angle_beta 90.00
_cell_angle_gamma 90.00
_cell_formula_units_Z 4
_cell_length_a 12.1704(3)
_cell_length_b 17.3626(3)
_cell_length_c 7.5061(8)
_cell_measurement_reflns_used 9541
_cell_measurement_temperature 150(1)
_cell_measurement_theta_max 27.5
_cell_measurement_theta_min 2.7
_cell_volume 1586.11(18)
_computing_cell_refinement 'Denzo-SMN (Otwinowski & Minor, 1997)'
_computing_data_collection 'Collect (Nonius B.V., 1997-2002)'
_computing_data_reduction Denzo-SMN
_computing_molecular_graphics 'PLATON (Spek, 2003)'
_computing_publication_material 'SHELXTL V6.1'
_computing_structure_refinement 'SHELXTL V6.1 (Sheldrick, 2008)'
_computing_structure_solution 'SIR-92 (Altomare et al., 1994)'
_diffrn_ambient_temperature 150(1)
_diffrn_detector_area_resol_mean 9
_diffrn_measured_fraction_theta_full 0.995
_diffrn_measured_fraction_theta_max 0.995
_diffrn_measurement_device_type 'Bruker-Nonius KappaCCD'
_diffrn_measurement_method '\w scans'
_diffrn_radiation_monochromator graphite
_diffrn_radiation_source 'fine-focus sealed tube'
_diffrn_radiation_type MoK\a
_diffrn_radiation_wavelength 0.71073
_diffrn_reflns_av_R_equivalents 0.0427
_diffrn_reflns_av_sigmaI/netI 0.0608
_diffrn_reflns_limit_h_max 15
_diffrn_reflns_limit_h_min -14
_diffrn_reflns_limit_k_max 22
_diffrn_reflns_limit_k_min -22
_diffrn_reflns_limit_l_max 9
_diffrn_reflns_limit_l_min -7
_diffrn_reflns_number 9541
_diffrn_reflns_theta_full 27.47
_diffrn_reflns_theta_max 27.47
_diffrn_reflns_theta_min 2.71
_diffrn_standards_number 0
_exptl_absorpt_coefficient_mu 0.222
_exptl_absorpt_correction_T_max 0.962
_exptl_absorpt_correction_T_min 0.896
_exptl_absorpt_correction_type multi-scan
_exptl_absorpt_process_details
;
multi-scan from symmetry-related measurements 
 Sortav (Blessing 1995)
;
_exptl_crystal_colour colourless
_exptl_crystal_density_diffrn 1.354
_exptl_crystal_density_method 'not measured'
_exptl_crystal_description needle
_exptl_crystal_F_000 688
_exptl_crystal_size_max 0.28
_exptl_crystal_size_mid 0.20
_exptl_crystal_size_min 0.12
_refine_diff_density_max 0.242
_refine_diff_density_min -0.339
_refine_diff_density_rms 0.056
_refine_ls_abs_structure_details 'Flack H D (1983), Acta Cryst. A39, 876-881'
_refine_ls_abs_structure_Flack 0.00(9)
_refine_ls_extinction_coef 0.0051(14)
_refine_ls_extinction_expression Fc^*^=kFc[1+0.001xFc^2^\l^3^/sin(2\q)]^-1/4^
_refine_ls_extinction_method SHELXL
_refine_ls_goodness_of_fit_ref 0.996
_refine_ls_hydrogen_treatment constr
_refine_ls_matrix_type full
_refine_ls_number_parameters 203
_refine_ls_number_reflns 3601
_refine_ls_number_restraints 0
_refine_ls_restrained_S_all 0.996
_refine_ls_R_factor_all 0.0692
_refine_ls_R_factor_gt 0.0433
_refine_ls_shift/su_max 0.002
_refine_ls_shift/su_mean 0.000
_refine_ls_structure_factor_coef Fsqd
_refine_ls_weighting_details 'calc w=1/[\s^2^(Fo^2^)+(0.0478P)^2^+0.5706P] where P=(Fo^2^+2Fc^2^)/3'
_refine_ls_weighting_scheme calc
_refine_ls_wR_factor_gt 0.0928
_refine_ls_wR_factor_ref 0.1072
_reflns_number_gt 2815
_reflns_number_total 3601
_reflns_threshold_expression I>2\s(I)
_cod_data_source_file ol9019869_si_005.cif
_cod_data_source_block k08203a
_cod_depositor_comments
;
The following automatic conversions were performed:

'_symmetry_cell_setting' value 'Orthorhombic' changed to
'orthorhombic' according to
/home/saulius/struct/CIF-dictionaries/cif_core.dic dictionary named
'cif_core.dic' version 2.4.2 from 2011-04-26.

Automatic conversion script
Id: cif_fix_values 1715 2011-07-08 13:25:40Z adriana 
;
_cod_database_code 1504226

loop_
_symmetry_equiv_pos_as_xyz
'x, y, z'
'-x, -y, z'
'x+1/2, -y+1/2, -z'
'-x+1/2, y+1/2, -z'

loop_
_atom_site_label
_atom_site_type_symbol
_atom_site_fract_x
_atom_site_fract_y
_atom_site_fract_z
_atom_site_U_iso_or_equiv
_atom_site_adp_type
_atom_site_occupancy
_atom_site_symmetry_multiplicity
_atom_site_calc_flag
_atom_site_refinement_flags
S1 S 0.35822(5) 0.74181(4) 0.44511(8) 0.02510(16) Uani 1 1 d .
O1 O 0.34879(16) 0.65958(10) 0.4548(2) 0.0343(4) Uani 1 1 d .
O2 O 0.45481(13) 0.77370(11) 0.3671(2) 0.0310(5) Uani 1 1 d .
O3 O 0.35741(14) 0.69416(10) 0.0763(2) 0.0292(4) Uani 1 1 d .
O4 O 0.08712(13) 0.75036(11) 0.1940(2) 0.0323(4) Uani 1 1 d .
N1 N 0.24421(16) 0.77841(12) 0.3434(3) 0.0234(5) Uani 1 1 d .
C1 C 0.17387(19) 0.82209(14) 0.4718(3) 0.0229(5) Uani 1 1 d .
H1A H 0.1139 0.7878 0.5167 0.027 Uiso 1 1 calc R
C2 C 0.1238(2) 0.89828(14) 0.4030(4) 0.0277(6) Uani 1 1 d .
H2A H 0.1541 0.9125 0.2851 0.033 Uiso 1 1 calc R
H2B H 0.0427 0.8950 0.3947 0.033 Uiso 1 1 calc R
C3 C 0.1598(2) 0.95558(14) 0.5482(3) 0.0280(6) Uani 1 1 d .
H3A H 0.1501 1.0109 0.5147 0.034 Uiso 1 1 calc R
C4 C 0.1031(2) 0.93280(16) 0.7237(4) 0.0320(6) Uani 1 1 d .
H4A H 0.0244 0.9211 0.7041 0.038 Uiso 1 1 calc R
H4B H 0.1094 0.9744 0.8132 0.038 Uiso 1 1 calc R
C5 C 0.1668(2) 0.85981(15) 0.7841(4) 0.0290(6) Uani 1 1 d .
H5A H 0.2065 0.8689 0.8973 0.035 Uiso 1 1 calc R
H5B H 0.1169 0.8153 0.7987 0.035 Uiso 1 1 calc R
C6 C 0.2473(2) 0.84719(14) 0.6288(4) 0.0238(6) Uani 1 1 d .
C7 C 0.3326(2) 0.78519(15) 0.6567(3) 0.0270(6) Uani 1 1 d .
H7A H 0.3054 0.7462 0.7421 0.032 Uiso 1 1 calc R
H7B H 0.4011 0.8079 0.7049 0.032 Uiso 1 1 calc R
C8 C 0.2813(2) 0.93148(14) 0.5810(4) 0.0278(6) Uani 1 1 d .
C9 C 0.3559(2) 0.94124(15) 0.4202(4) 0.0341(6) Uani 1 1 d .
H9A H 0.4291 0.9211 0.4481 0.051 Uiso 1 1 calc R
H9B H 0.3616 0.9960 0.3900 0.051 Uiso 1 1 calc R
H9C H 0.3253 0.9129 0.3187 0.051 Uiso 1 1 calc R
C10 C 0.3364(2) 0.97459(17) 0.7357(4) 0.0403(7) Uani 1 1 d .
H10A H 0.4069 0.9502 0.7636 0.061 Uiso 1 1 calc R
H10B H 0.2886 0.9727 0.8407 0.061 Uiso 1 1 calc R
H10C H 0.3487 1.0284 0.7015 0.061 Uiso 1 1 calc R
C11 C 0.18634(19) 0.74017(15) 0.2086(3) 0.0255(5) Uani 1 1 d .
C12 C 0.2446(2) 0.69020(15) 0.0841(3) 0.0257(6) Uani 1 1 d .
C13 C 0.3887(2) 0.63936(16) -0.0415(4) 0.0316(6) Uani 1 1 d .
H13A H 0.4628 0.6287 -0.0727 0.038 Uiso 1 1 calc R
C14 C 0.3012(2) 0.60188(15) -0.1088(4) 0.0315(6) Uani 1 1 d .
H14A H 0.3027 0.5612 -0.1933 0.038 Uiso 1 1 calc R
C15 C 0.2058(2) 0.63479(15) -0.0293(3) 0.0270(6) Uani 1 1 d .
C16 C 0.0892(2) 0.61358(17) -0.0646(4) 0.0367(7) Uani 1 1 d .
H16A H 0.0433 0.6305 0.0352 0.055 Uiso 1 1 calc R
H16B H 0.0833 0.5576 -0.0780 0.055 Uiso 1 1 calc R
H16C H 0.0644 0.6387 -0.1743 0.055 Uiso 1 1 calc R

loop_
_atom_site_aniso_label
_atom_site_aniso_U_11
_atom_site_aniso_U_22
_atom_site_aniso_U_33
_atom_site_aniso_U_23
_atom_site_aniso_U_13
_atom_site_aniso_U_12
S1 0.0238(3) 0.0280(3) 0.0235(3) 0.0004(3) -0.0006(3) 0.0057(3)
O1 0.0454(11) 0.0237(10) 0.0337(10) 0.0012(8) 0.0031(10) 0.0090(9)
O2 0.0212(9) 0.0409(12) 0.0309(10) 0.0001(9) 0.0022(8) 0.0028(8)
O3 0.0266(9) 0.0327(10) 0.0284(9) -0.0046(8) 0.0034(9) 0.0009(8)
O4 0.0229(9) 0.0395(12) 0.0346(10) -0.0075(10) -0.0036(8) 0.0009(8)
N1 0.0217(10) 0.0250(12) 0.0235(11) -0.0012(9) 0.0023(9) 0.0004(8)
C1 0.0183(11) 0.0231(13) 0.0271(13) -0.0019(10) 0.0025(10) 0.0002(9)
C2 0.0222(13) 0.0279(14) 0.0330(15) 0.0004(11) -0.0026(11) 0.0044(10)
C3 0.0312(14) 0.0186(12) 0.0343(14) 0.0000(11) -0.0020(13) 0.0042(10)
C4 0.0281(13) 0.0315(15) 0.0363(15) -0.0080(13) 0.0008(12) 0.0060(11)
C5 0.0307(14) 0.0295(15) 0.0270(14) -0.0034(11) 0.0027(11) 0.0029(11)
C6 0.0234(12) 0.0221(13) 0.0261(13) 0.0004(11) 0.0007(11) 0.0013(10)
C7 0.0300(13) 0.0297(15) 0.0212(12) 0.0005(10) -0.0012(11) 0.0052(10)
C8 0.0280(13) 0.0230(13) 0.0324(14) -0.0026(12) -0.0007(12) -0.0003(10)
C9 0.0315(13) 0.0266(14) 0.0444(16) 0.0022(13) 0.0023(14) -0.0069(12)
C10 0.0343(15) 0.0356(16) 0.0512(19) -0.0098(14) -0.0053(15) -0.0066(13)
C11 0.0250(13) 0.0275(14) 0.0239(12) 0.0024(11) 0.0006(10) -0.0012(11)
C12 0.0263(12) 0.0294(14) 0.0214(13) 0.0018(11) 0.0009(11) 0.0022(10)
C13 0.0357(15) 0.0331(15) 0.0258(14) -0.0011(12) 0.0058(12) 0.0081(11)
C14 0.0447(16) 0.0273(14) 0.0226(13) -0.0003(11) 0.0036(13) 0.0023(12)
C15 0.0362(14) 0.0261(14) 0.0186(12) 0.0024(11) -0.0017(12) -0.0015(11)
C16 0.0369(15) 0.0392(17) 0.0341(15) -0.0061(14) -0.0055(14) -0.0017(12)

loop_
_atom_type_symbol
_atom_type_description
_atom_type_scat_dispersion_real
_atom_type_scat_dispersion_imag
_atom_type_scat_source
C C 0.0033 0.0016 'International Tables Vol C Tables 4.2.6.8 and 6.1.1.4'
H H 0.0000 0.0000 'International Tables Vol C Tables 4.2.6.8 and 6.1.1.4'
N N 0.0061 0.0033 'International Tables Vol C Tables 4.2.6.8 and 6.1.1.4'
O O 0.0106 0.0060 'International Tables Vol C Tables 4.2.6.8 and 6.1.1.4'
S S 0.1246 0.1234 'International Tables Vol C Tables 4.2.6.8 and 6.1.1.4'

loop_
_geom_angle_atom_site_label_1
_geom_angle_atom_site_label_2
_geom_angle_atom_site_label_3
_geom_angle
O2 S1 O1 118.26(11)
O2 S1 N1 110.00(10)
O1 S1 N1 109.16(11)
O2 S1 C7 110.21(12)
O1 S1 C7 111.18(11)
N1 S1 C7 95.69(11)
C13 O3 C12 105.9(2)
C11 N1 C1 114.73(18)
C11 N1 S1 123.76(17)
C1 N1 S1 111.45(16)
N1 C1 C6 107.73(18)
N1 C1 C2 116.4(2)
C6 C1 C2 104.02(19)
C3 C2 C1 101.8(2)
C4 C3 C2 108.2(2)
C4 C3 C8 102.8(2)
C2 C3 C8 102.05(19)
C3 C4 C5 103.6(2)
C6 C5 C4 102.3(2)
C7 C6 C5 115.8(2)
C7 C6 C1 107.6(2)
C5 C6 C1 104.5(2)
C7 C6 C8 121.1(2)
C5 C6 C8 102.1(2)
C1 C6 C8 104.0(2)
C6 C7 S1 107.32(18)
C9 C8 C10 106.6(2)
C9 C8 C3 114.4(2)
C10 C8 C3 113.8(2)
C9 C8 C6 116.4(2)
C10 C8 C6 113.5(2)
C3 C8 C6 92.09(18)
O4 C11 N1 119.5(2)
O4 C11 C12 120.5(2)
N1 C11 C12 120.0(2)
C15 C12 O3 110.7(2)
C15 C12 C11 130.4(2)
O3 C12 C11 118.9(2)
C14 C13 O3 111.2(2)
C13 C14 C15 107.1(2)
C12 C15 C14 105.2(2)
C12 C15 C16 127.8(3)
C14 C15 C16 127.0(2)

loop_
_geom_bond_atom_site_label_1
_geom_bond_atom_site_label_2
_geom_bond_distance
S1 O2 1.4253(18)
S1 O1 1.4341(18)
S1 N1 1.707(2)
S1 C7 1.785(3)
O3 C13 1.354(3)
O3 C12 1.375(3)
O4 C11 1.225(3)
N1 C11 1.400(3)
N1 C1 1.496(3)
C1 C6 1.542(4)
C1 C2 1.546(3)
C2 C3 1.539(4)
C3 C4 1.539(4)
C3 C8 1.556(3)
C4 C5 1.553(4)
C5 C6 1.538(4)
C6 C7 1.511(3)
C6 C8 1.563(4)
C8 C9 1.520(4)
C8 C10 1.535(4)
C11 C12 1.459(3)
C12 C15 1.369(4)
C13 C14 1.347(4)
C14 C15 1.424(4)
C15 C16 1.490(4)
